data_4346940
loop_
_publ_author_name
'Kobayashi, Katsuaki'
'Ohtsu, Hideki'
'Nozaki, Koichi'
'Kitagawa, Susumu'
'Tanaka, Koji'

_publ_section_title
;
 Photochemical Properties and Reactivity of a Ru Compound Containing an
 NAD/NADH-Functionalized 1,10-Phenanthroline Ligand.
;
_journal_issue 5
_journal_name_full 'Inorganic chemistry'
_journal_page_first 2076
_journal_page_last 2084
_journal_paper_doi 10.1021/acs.inorgchem.5b02390
_journal_volume 55
_journal_year 2016
_chemical_formula_moiety 'C45 H39 B2 F8 N7 O2 Ru'
_chemical_formula_sum 'C45 H39 B2 F8 N7 O2 Ru'
_chemical_formula_weight 984.52
_space_group_IT_number 2
_space_group_name_Hall '-P 1'
_space_group_name_H-M_alt 'P -1'
_symmetry_cell_setting triclinic
_symmetry_space_group_name_H-M 'P -1'
_atom_sites_solution_hydrogens geom
_atom_sites_solution_primary direct
_atom_sites_solution_secondary difmap
_audit_creation_method SHELXL-97
_cell_angle_alpha 99.438(2)
_cell_angle_beta 90.210(2)
_cell_angle_gamma 104.926(3)
_cell_formula_units_Z 2
_cell_length_a 8.5139(12)
_cell_length_b 11.7941(18)
_cell_length_c 21.890(3)
_cell_measurement_reflns_used 4966
_cell_measurement_temperature 123
_cell_measurement_theta_max 25.02
_cell_measurement_theta_min 3.09
_cell_volume 2092.7(5)
_computing_cell_refinement CrystalClear
_computing_data_collection 'CrystalClear (Rigaku Inc., 2008)'
_computing_data_reduction CrystalClear
_computing_molecular_graphics 'CrystalStructure 4.0 (Rigaku, 2010)'
_computing_publication_material 'CrystalStructure 4.0'
_computing_structure_refinement 'SHELXL-97 (Sheldrick, 2008)'
_computing_structure_solution 'SIR2004 (Burla, et al., 2005)'
_diffrn_ambient_temperature 123
_diffrn_detector_area_resol_mean 7.314
_diffrn_measured_fraction_theta_full 0.990
_diffrn_measured_fraction_theta_max 0.990
_diffrn_measurement_device_type 'Rigaku Saturn70'
_diffrn_measurement_method \w
_diffrn_radiation_monochromator 'Graphite Monochromator'
_diffrn_radiation_source 'Rotating Anode'
_diffrn_radiation_type MoK\a
_diffrn_radiation_wavelength 0.71075
_diffrn_reflns_av_R_equivalents 0.0271
_diffrn_reflns_av_sigmaI/netI 0.0257
_diffrn_reflns_limit_h_max 10
_diffrn_reflns_limit_h_min -10
_diffrn_reflns_limit_k_max 14
_diffrn_reflns_limit_k_min -14
_diffrn_reflns_limit_l_max 26
_diffrn_reflns_limit_l_min -26
_diffrn_reflns_number 27577
_diffrn_reflns_theta_full 25.04
_diffrn_reflns_theta_max 25.04
_diffrn_reflns_theta_min 3.09
_exptl_absorpt_coefficient_mu 0.460
_exptl_absorpt_correction_T_max 0.9818
_exptl_absorpt_correction_T_min 0.9427
_exptl_absorpt_correction_type multi-scan
_exptl_absorpt_process_details 'REQAB (Rigaku, 1998)'
_exptl_crystal_colour red
_exptl_crystal_density_diffrn 1.562
_exptl_crystal_density_method 'not measured'
_exptl_crystal_description block
_exptl_crystal_F_000 1000
_exptl_crystal_size_max 0.13
_exptl_crystal_size_mid 0.07
_exptl_crystal_size_min 0.04
_refine_diff_density_max 3.177
_refine_diff_density_min -1.942
_refine_diff_density_rms 0.141
_refine_ls_extinction_method none
_refine_ls_goodness_of_fit_ref 1.086
_refine_ls_hydrogen_treatment constr
_refine_ls_matrix_type full
_refine_ls_number_parameters 629
_refine_ls_number_reflns 7311
_refine_ls_number_restraints 84
_refine_ls_restrained_S_all 1.111
_refine_ls_R_factor_all 0.0750
_refine_ls_R_factor_gt 0.0683
_refine_ls_shift/su_max 0.001
_refine_ls_shift/su_mean 0.000
_refine_ls_structure_factor_coef Fsqd
_refine_ls_weighting_details 'calc w=1/[\s^2^(Fo^2^)+(0.0972P)^2^+11.2188P] where P=(Fo^2^+2Fc^2^)/3'
_refine_ls_weighting_scheme calc
_refine_ls_wR_factor_gt 0.1779
_refine_ls_wR_factor_ref 0.1853
_reflns_number_gt 6561
_reflns_number_total 7311
_reflns_threshold_expression >2sigma(I)
_cod_data_source_file ic5b02390_si_002.cif
_cod_data_source_block Ru_bpy2_bpp_BF4
_cod_database_code 4346940

loop_
_symmetry_equiv_pos_as_xyz
'x, y, z'
'-x, -y, -z'

loop_
_atom_site_label
_atom_site_type_symbol
_atom_site_fract_x
_atom_site_fract_y
_atom_site_fract_z
_atom_site_U_iso_or_equiv
_atom_site_adp_type
_atom_site_occupancy
_atom_site_symmetry_multiplicity
_atom_site_calc_flag
_atom_site_refinement_flags
C1 C 0.7751(6) 0.2418(4) 0.0791(2) 0.0234(11) Uani 1 1 d .
C2 C 0.9057(6) 0.2306(4) 0.1193(2) 0.0234(11) Uani 1 1 d .
C3 C 1.0675(6) 0.2968(5) 0.1178(3) 0.0274(11) Uani 1 1 d .
H3 H 1.0960 0.3538 0.0909 0.033 Uiso 1 1 calc R
C4 C 1.1846(6) 0.2782(5) 0.1556(3) 0.0283(12) Uani 1 1 d .
H4 H 1.2954 0.3205 0.1543 0.034 Uiso 1 1 calc R
C5 C 1.1390(6) 0.1966(4) 0.1959(2) 0.0232(11) Uani 1 1 d .
H5 H 1.2204 0.1856 0.2224 0.028 Uiso 1 1 calc R
C6 C 0.8704(6) 0.1489(4) 0.1595(2) 0.0218(10) Uani 1 1 d .
C7 C 0.7095(6) 0.0711(4) 0.1603(2) 0.0217(10) Uani 1 1 d .
C8 C 0.5427(6) -0.0793(5) 0.2043(2) 0.0248(11) Uani 1 1 d .
H8 H 0.5255 -0.1305 0.2343 0.030 Uiso 1 1 calc R
C9 C 0.4161(6) -0.0863(5) 0.1629(3) 0.0285(12) Uani 1 1 d .
H9 H 0.3153 -0.1439 0.1639 0.034 Uiso 1 1 calc R
C10 C 0.4344(6) -0.0111(5) 0.1203(2) 0.0263(11) Uani 1 1 d .
H10 H 0.3463 -0.0147 0.0927 0.032 Uiso 1 1 calc R
C11 C 0.5856(6) 0.0716(4) 0.1182(2) 0.0220(10) Uani 1 1 d .
C12 C 0.6173(6) 0.1598(4) 0.0767(2) 0.0224(10) Uani 1 1 d .
C13 C 0.4996(6) 0.1705(5) 0.0361(2) 0.0257(11) Uani 1 1 d .
H13 H 0.3947 0.1161 0.0323 0.031 Uiso 1 1 calc R
C14 C 0.5344(6) 0.2612(5) 0.0004(2) 0.0260(11) Uani 1 1 d .
C15 C 0.4170(7) 0.2775(6) -0.0416(3) 0.0335(13) Uani 1 1 d .
H15 H 0.3122 0.2231 -0.0480 0.040 Uiso 1 1 calc R
C16 C 0.4558(7) 0.3716(6) -0.0725(3) 0.0399(15) Uani 1 1 d .
H16 H 0.3775 0.3818 -0.1006 0.048 Uiso 1 1 calc R
C17 C 0.6098(7) 0.4538(6) -0.0635(3) 0.0387(14) Uani 1 1 d .
H17 H 0.6327 0.5205 -0.0842 0.046 Uiso 1 1 calc R
C18 C 0.7275(7) 0.4383(5) -0.0249(3) 0.0330(13) Uani 1 1 d .
H18 H 0.8324 0.4928 -0.0201 0.040 Uiso 1 1 calc R
C19 C 0.6926(6) 0.3416(5) 0.0075(2) 0.0264(11) Uani 1 1 d .
C20 C 0.8014(7) -0.2246(5) 0.2876(3) 0.0299(12) Uani 1 1 d .
C21 C 0.7395(9) -0.3186(6) 0.3195(3) 0.0458(17) Uani 1 1 d .
H21 H 0.7468 -0.3967 0.3031 0.055 Uiso 1 1 calc R
C22 C 0.6675(10) -0.2969(7) 0.3752(3) 0.0546(19) Uani 1 1 d .
H22 H 0.6233 -0.3602 0.3971 0.066 Uiso 1 1 calc R
C23 C 0.6606(8) -0.1821(7) 0.3987(3) 0.0459(17) Uani 1 1 d .
H23 H 0.6118 -0.1652 0.4369 0.055 Uiso 1 1 calc R
C24 C 0.7260(7) -0.0927(6) 0.3654(3) 0.0317(12) Uani 1 1 d .
H24 H 0.7231 -0.0137 0.3821 0.038 Uiso 1 1 calc R
C25 C 0.8731(6) -0.2386(5) 0.2267(3) 0.0276(12) Uani 1 1 d .
C26 C 0.8871(7) -0.3474(5) 0.1936(3) 0.0353(13) Uani 1 1 d .
H26 H 0.8546 -0.4177 0.2113 0.042 Uiso 1 1 calc R
C27 C 0.9477(7) -0.3523(5) 0.1356(3) 0.0387(14) Uani 1 1 d .
H27 H 0.9572 -0.4257 0.1128 0.046 Uiso 1 1 calc R
C28 C 0.9950(7) -0.2484(5) 0.1107(3) 0.0330(13) Uani 1 1 d .
H28 H 1.0354 -0.2500 0.0703 0.040 Uiso 1 1 calc R
C29 C 0.9822(6) -0.1423(5) 0.1457(2) 0.0257(11) Uani 1 1 d .
H29 H 1.0163 -0.0712 0.1287 0.031 Uiso 1 1 calc R
C30 C 1.1323(6) 0.1502(5) 0.3580(2) 0.0254(11) Uani 1 1 d .
C31 C 1.2695(7) 0.1818(5) 0.3986(3) 0.0334(13) Uani 1 1 d .
H31 H 1.2891 0.2523 0.4287 0.040 Uiso 1 1 calc R
C32 C 1.3753(7) 0.1121(6) 0.3950(3) 0.0361(14) Uani 1 1 d .
H32 H 1.4684 0.1328 0.4227 0.043 Uiso 1 1 calc R
C33 C 1.3444(7) 0.0104(6) 0.3501(3) 0.0352(13) Uani 1 1 d .
H33 H 1.4150 -0.0407 0.3472 0.042 Uiso 1 1 calc R
C34 C 1.2101(6) -0.0158(5) 0.3099(3) 0.0270(11) Uani 1 1 d .
H34 H 1.1918 -0.0845 0.2785 0.032 Uiso 1 1 calc R
C35 C 1.0046(6) 0.2143(5) 0.3615(2) 0.0261(11) Uani 1 1 d .
C36 C 1.0095(7) 0.3170(5) 0.4035(3) 0.0353(13) Uani 1 1 d .
H36 H 1.1022 0.3530 0.4308 0.042 Uiso 1 1 calc R
C37 C 0.8793(8) 0.3665(5) 0.4052(3) 0.0414(15) Uani 1 1 d .
H37 H 0.8807 0.4365 0.4340 0.050 Uiso 1 1 calc R
C38 C 0.7469(8) 0.3127(5) 0.3647(3) 0.0366(13) Uani 1 1 d .
H38 H 0.6550 0.3446 0.3656 0.044 Uiso 1 1 calc R
C39 C 0.7488(7) 0.2122(5) 0.3227(3) 0.0305(12) Uani 1 1 d .
H39 H 0.6582 0.1771 0.2942 0.037 Uiso 1 1 calc R
C40 C 0.2549(9) 0.6290(6) 0.2732(4) 0.0487(17) Uani 1 1 d .
C41 C 0.3163(10) 0.5978(6) 0.2119(4) 0.0537(18) Uani 1 1 d .
H41A H 0.3742 0.6707 0.1971 0.081 Uiso 1 1 calc R
H41B H 0.2247 0.5542 0.1827 0.081 Uiso 1 1 calc R
H41C H 0.3908 0.5477 0.2148 0.081 Uiso 1 1 calc R
C42 C 0.1675(15) 0.5261(8) 0.3027(5) 0.086(3) Uani 1 1 d .
H42A H 0.2421 0.4779 0.3093 0.130 Uiso 1 1 calc R
H42B H 0.0749 0.4771 0.2754 0.130 Uiso 1 1 calc R
H42C H 0.1282 0.5559 0.3426 0.130 Uiso 1 1 calc R
C43 C 0.7903(12) 0.1622(12) 0.5198(4) 0.088(4) Uani 1 1 d .
C44 C 0.770(2) 0.2826(16) 0.5471(8) 0.158(6) Uani 1 1 d U
H44A H 0.6894 0.3026 0.5218 0.236 Uiso 1 1 calc R
H44B H 0.8746 0.3424 0.5481 0.236 Uiso 1 1 calc R
H44C H 0.7332 0.2814 0.5894 0.236 Uiso 1 1 calc R
C45 C 0.930(3) 0.144(2) 0.5381(12) 0.245(12) Uani 1 1 d U
H45A H 0.9176 0.1176 0.5785 0.368 Uiso 1 1 calc R
H45B H 1.0165 0.2177 0.5416 0.368 Uiso 1 1 calc R
H45C H 0.9574 0.0820 0.5076 0.368 Uiso 1 1 calc R
B1 B 0.5930(8) 0.3728(6) 0.2244(4) 0.0346(15) Uani 1 1 d .
F1 F 0.5241(6) 0.4283(3) 0.2737(2) 0.0559(11) Uani 1 1 d .
F2 F 0.7599(4) 0.3940(3) 0.2368(2) 0.0502(10) Uani 1 1 d .
F3 F 0.5211(4) 0.2502(3) 0.21690(17) 0.0379(8) Uani 1 1 d .
F4 F 0.5681(4) 0.4144(3) 0.17050(19) 0.0466(9) Uani 1 1 d .
B2 B 0.0000 1.0000 0.0000 0.038(2) Uani 1 2 d SD
F5 F 0.1151(5) 1.0142(4) -0.04575(19) 0.0420(17) Uani 0.50 1 d PD
F6 F 0.0782(6) 1.0498(4) 0.05839(18) 0.0423(17) Uani 0.50 1 d PD
F7 F -0.1197(6) 1.0572(5) -0.0108(2) 0.057(2) Uani 0.50 1 d PD
F8 F -0.0716(7) 0.8783(3) -0.0017(2) 0.061(2) Uani 0.50 1 d PD
B3 B 0.5000 0.5000 0.5000 0.064(3) Uani 1 2 d SDU
F9 F 0.5966(9) 0.5018(7) 0.5517(3) 0.123(5) Uani 0.50 1 d PDU
F10 F 0.5018(9) 0.6164(5) 0.4944(4) 0.086(3) Uani 0.50 1 d PDU
F11 F 0.3408(7) 0.4362(7) 0.5070(4) 0.072(3) Uani 0.50 1 d PDU
F12 F 0.5600(10) 0.4464(7) 0.4470(3) 0.141(6) Uani 0.50 1 d PDU
N1 N 0.8109(5) 0.3295(4) 0.0459(2) 0.0253(9) Uani 1 1 d .
N2 N 0.9856(5) 0.1333(4) 0.19883(19) 0.0190(8) Uani 1 1 d .
N3 N 0.6890(5) -0.0024(4) 0.20330(19) 0.0201(8) Uani 1 1 d .
N4 N 0.7936(5) -0.1120(4) 0.3106(2) 0.0252(9) Uani 1 1 d .
N5 N 0.9235(5) -0.1361(4) 0.2027(2) 0.0219(9) Uani 1 1 d .
N6 N 1.1040(5) 0.0516(4) 0.31311(19) 0.0215(9) Uani 1 1 d .
N7 N 0.8742(5) 0.1620(4) 0.3206(2) 0.0233(9) Uani 1 1 d .
O1 O 0.2736(8) 0.7329(5) 0.2969(3) 0.0682(16) Uani 1 1 d .
O2 O 0.6881(9) 0.1008(6) 0.4839(3) 0.083(2) Uani 1 1 d .
Ru1 Ru 0.89475(4) 0.01547(3) 0.258206(18) 0.01972(17) Uani 1 1 d .

loop_
_atom_site_aniso_label
_atom_site_aniso_U_11
_atom_site_aniso_U_22
_atom_site_aniso_U_33
_atom_site_aniso_U_23
_atom_site_aniso_U_13
_atom_site_aniso_U_12
C1 0.022(3) 0.023(3) 0.027(3) 0.007(2) -0.002(2) 0.005(2)
C2 0.023(3) 0.020(2) 0.026(3) 0.005(2) -0.002(2) 0.004(2)
C3 0.026(3) 0.027(3) 0.030(3) 0.015(2) 0.001(2) 0.001(2)
C4 0.021(3) 0.025(3) 0.037(3) 0.011(2) -0.005(2) -0.001(2)
C5 0.017(2) 0.023(3) 0.028(3) 0.009(2) -0.005(2) 0.001(2)
C6 0.020(2) 0.020(2) 0.024(3) 0.003(2) -0.001(2) 0.004(2)
C7 0.021(2) 0.021(2) 0.023(2) 0.004(2) 0.000(2) 0.005(2)
C8 0.019(2) 0.027(3) 0.028(3) 0.013(2) 0.000(2) 0.001(2)
C9 0.018(3) 0.027(3) 0.038(3) 0.012(2) -0.001(2) -0.003(2)
C10 0.019(3) 0.030(3) 0.028(3) 0.007(2) -0.005(2) 0.003(2)
C11 0.021(2) 0.023(3) 0.022(2) 0.003(2) -0.003(2) 0.005(2)
C12 0.020(2) 0.023(3) 0.025(3) 0.005(2) -0.002(2) 0.005(2)
C13 0.023(3) 0.028(3) 0.027(3) 0.008(2) -0.003(2) 0.006(2)
C14 0.023(3) 0.034(3) 0.024(3) 0.008(2) -0.002(2) 0.010(2)
C15 0.024(3) 0.046(3) 0.033(3) 0.014(3) -0.004(2) 0.008(3)
C16 0.030(3) 0.058(4) 0.040(3) 0.024(3) -0.004(3) 0.015(3)
C17 0.035(3) 0.049(4) 0.040(3) 0.027(3) 0.004(3) 0.015(3)
C18 0.025(3) 0.042(3) 0.036(3) 0.019(3) 0.000(2) 0.009(2)
C19 0.023(3) 0.035(3) 0.026(3) 0.011(2) 0.002(2) 0.012(2)
C20 0.026(3) 0.027(3) 0.033(3) 0.010(2) -0.012(2) -0.003(2)
C21 0.056(4) 0.029(3) 0.047(4) 0.019(3) -0.009(3) -0.005(3)
C22 0.062(5) 0.050(4) 0.049(4) 0.032(3) 0.002(4) -0.006(4)
C23 0.039(4) 0.064(5) 0.032(3) 0.023(3) -0.002(3) -0.001(3)
C24 0.027(3) 0.042(3) 0.024(3) 0.012(2) -0.005(2) 0.003(2)
C25 0.022(3) 0.023(3) 0.034(3) 0.007(2) -0.013(2) -0.001(2)
C26 0.035(3) 0.023(3) 0.046(4) 0.004(2) -0.012(3) 0.004(2)
C27 0.031(3) 0.030(3) 0.051(4) -0.008(3) -0.013(3) 0.009(2)
C28 0.023(3) 0.041(3) 0.034(3) -0.002(2) -0.007(2) 0.011(2)
C29 0.019(2) 0.033(3) 0.025(3) 0.005(2) -0.004(2) 0.007(2)
C30 0.025(3) 0.024(3) 0.023(3) 0.006(2) -0.003(2) -0.001(2)
C31 0.026(3) 0.036(3) 0.031(3) 0.002(2) -0.008(2) -0.001(2)
C32 0.021(3) 0.052(4) 0.030(3) 0.006(3) -0.010(2) 0.002(3)
C33 0.026(3) 0.044(3) 0.037(3) 0.010(3) -0.006(2) 0.012(3)
C34 0.023(3) 0.028(3) 0.029(3) 0.005(2) -0.004(2) 0.004(2)
C35 0.026(3) 0.025(3) 0.026(3) 0.007(2) -0.001(2) 0.002(2)
C36 0.036(3) 0.031(3) 0.034(3) 0.000(2) -0.005(3) 0.004(3)
C37 0.054(4) 0.027(3) 0.042(4) -0.002(3) 0.002(3) 0.013(3)
C38 0.039(3) 0.035(3) 0.041(3) 0.010(3) 0.007(3) 0.016(3)
C39 0.029(3) 0.031(3) 0.034(3) 0.009(2) -0.001(2) 0.010(2)
C40 0.055(4) 0.036(4) 0.057(4) 0.008(3) -0.008(3) 0.016(3)
C41 0.071(5) 0.038(4) 0.055(4) 0.007(3) -0.004(4) 0.019(4)
C42 0.122(9) 0.048(5) 0.087(7) 0.015(5) 0.036(6) 0.015(5)
C43 0.062(6) 0.146(10) 0.042(5) 0.028(6) -0.013(4) -0.004(6)
C44 0.170(9) 0.145(9) 0.125(8) 0.002(7) 0.042(7) -0.004(7)
C45 0.233(14) 0.268(14) 0.241(14) 0.073(8) 0.000(8) 0.058(8)
B1 0.027(3) 0.026(3) 0.052(4) 0.009(3) -0.008(3) 0.007(3)
F1 0.067(3) 0.039(2) 0.062(3) -0.0047(19) -0.008(2) 0.023(2)
F2 0.0265(18) 0.044(2) 0.081(3) 0.029(2) -0.0173(18) -0.0007(15)
F3 0.0312(18) 0.0248(16) 0.055(2) 0.0039(15) -0.0077(16) 0.0040(14)
F4 0.0339(19) 0.049(2) 0.059(2) 0.0258(19) -0.0090(17) 0.0050(16)
B2 0.045(6) 0.033(5) 0.030(5) 0.006(4) 0.001(4) -0.002(4)
F5 0.054(4) 0.039(4) 0.030(4) 0.007(3) 0.013(3) 0.006(3)
F6 0.048(4) 0.047(4) 0.025(3) 0.007(3) -0.005(3) -0.001(3)
F7 0.049(5) 0.072(6) 0.049(5) 0.005(4) -0.005(4) 0.016(4)
F8 0.089(7) 0.037(4) 0.039(4) 0.006(3) 0.013(4) -0.014(4)
B3 0.067(5) 0.069(5) 0.054(5) 0.022(4) 0.005(4) 0.004(4)
F9 0.125(6) 0.119(6) 0.115(6) 0.034(5) -0.014(5) 0.003(4)
F10 0.096(5) 0.077(5) 0.072(5) 0.019(4) -0.006(4) -0.002(4)
F11 0.072(4) 0.071(4) 0.066(4) 0.019(4) -0.004(4) 0.000(4)
F12 0.149(7) 0.136(7) 0.131(7) 0.027(5) 0.024(5) 0.021(5)
N1 0.023(2) 0.028(2) 0.026(2) 0.0115(18) 0.0001(18) 0.0058(18)
N2 0.016(2) 0.019(2) 0.021(2) 0.0033(16) -0.0043(16) 0.0033(16)
N3 0.019(2) 0.020(2) 0.022(2) 0.0068(16) -0.0010(16) 0.0042(16)
N4 0.019(2) 0.027(2) 0.028(2) 0.0096(18) -0.0088(18) 0.0000(18)
N5 0.017(2) 0.022(2) 0.025(2) 0.0055(17) -0.0071(17) 0.0017(17)
N6 0.020(2) 0.020(2) 0.023(2) 0.0066(17) 0.0008(17) 0.0018(17)
N7 0.021(2) 0.023(2) 0.027(2) 0.0101(18) 0.0014(17) 0.0029(17)
O1 0.103(5) 0.037(3) 0.063(3) -0.003(2) 0.007(3) 0.023(3)
O2 0.090(5) 0.089(5) 0.067(4) -0.008(4) -0.026(4) 0.036(4)
Ru1 0.0172(2) 0.0200(2) 0.0215(2) 0.00740(16) -0.00331(16) 0.00167(16)

loop_
_atom_type_symbol
_atom_type_description
_atom_type_scat_dispersion_real
_atom_type_scat_dispersion_imag
_atom_type_scat_source
C C 0.0033 0.0016 'International Tables Vol C Tables 4.2.6.8 and 6.1.1.4'
H H 0.0000 0.0000 'International Tables Vol C Tables 4.2.6.8 and 6.1.1.4'
N N 0.0061 0.0033 'International Tables Vol C Tables 4.2.6.8 and 6.1.1.4'
O O 0.0106 0.0060 'International Tables Vol C Tables 4.2.6.8 and 6.1.1.4'
Ru Ru -1.2594 0.8363 'International Tables Vol C Tables 4.2.6.8 and 6.1.1.4'
F F 0.0171 0.0103 'International Tables Vol C Tables 4.2.6.8 and 6.1.1.4'
B B 0.0013 0.0007 'International Tables Vol C Tables 4.2.6.8 and 6.1.1.4'

loop_
_geom_angle_atom_site_label_1
_geom_angle_atom_site_label_2
_geom_angle_atom_site_label_3
_geom_angle
_geom_angle_site_symmetry_1
_geom_angle_site_symmetry_3
N1 C1 C12 123.2(5) . .
N1 C1 C2 117.1(5) . .
C12 C1 C2 119.7(4) . .
C6 C2 C3 118.1(5) . .
C6 C2 C1 119.2(5) . .
C3 C2 C1 122.6(5) . .
C4 C3 C2 119.1(5) . .
C4 C3 H3 120.4 . .
C2 C3 H3 120.4 . .
C3 C4 C5 119.3(5) . .
C3 C4 H4 120.3 . .
C5 C4 H4 120.3 . .
N2 C5 C4 122.8(5) . .
N2 C5 H5 118.6 . .
C4 C5 H5 118.6 . .
N2 C6 C2 122.9(5) . .
N2 C6 C7 115.8(4) . .
C2 C6 C7 121.3(5) . .
N3 C7 C11 123.5(5) . .
N3 C7 C6 115.7(4) . .
C11 C7 C6 120.8(5) . .
N3 C8 C9 122.0(5) . .
N3 C8 H8 119.0 . .
C9 C8 H8 119.0 . .
C10 C9 C8 120.7(5) . .
C10 C9 H9 119.7 . .
C8 C9 H9 119.7 . .
C9 C10 C11 119.0(5) . .
C9 C10 H10 120.5 . .
C11 C10 H10 120.5 . .
C7 C11 C10 117.0(5) . .
C7 C11 C12 119.0(4) . .
C10 C11 C12 123.9(5) . .
C13 C12 C1 117.7(5) . .
C13 C12 C11 122.8(5) . .
C1 C12 C11 119.5(4) . .
C12 C13 C14 120.1(5) . .
C12 C13 H13 119.9 . .
C14 C13 H13 119.9 . .
C13 C14 C19 118.4(5) . .
C13 C14 C15 122.5(5) . .
C19 C14 C15 119.1(5) . .
C16 C15 C14 119.7(5) . .
C16 C15 H15 120.2 . .
C14 C15 H15 120.2 . .
C15 C16 C17 121.2(5) . .
C15 C16 H16 119.4 . .
C17 C16 H16 119.4 . .
C18 C17 C16 120.5(5) . .
C18 C17 H17 119.7 . .
C16 C17 H17 119.7 . .
C17 C18 C19 120.0(5) . .
C17 C18 H18 120.0 . .
C19 C18 H18 120.0 . .
N1 C19 C18 118.6(5) . .
N1 C19 C14 122.0(5) . .
C18 C19 C14 119.4(5) . .
N4 C20 C21 121.2(6) . .
N4 C20 C25 114.9(5) . .
C21 C20 C25 123.9(6) . .
C22 C21 C20 119.4(6) . .
C22 C21 H21 120.3 . .
C20 C21 H21 120.3 . .
C21 C22 C23 119.3(6) . .
C21 C22 H22 120.3 . .
C23 C22 H22 120.3 . .
C24 C23 C22 118.6(6) . .
C24 C23 H23 120.7 . .
C22 C23 H23 120.7 . .
N4 C24 C23 123.2(6) . .
N4 C24 H24 118.4 . .
C23 C24 H24 118.4 . .
N5 C25 C26 120.9(5) . .
N5 C25 C20 114.9(5) . .
C26 C25 C20 124.2(5) . .
C27 C26 C25 119.8(6) . .
C27 C26 H26 120.1 . .
C25 C26 H26 120.1 . .
C26 C27 C28 119.1(6) . .
C26 C27 H27 120.4 . .
C28 C27 H27 120.4 . .
C29 C28 C27 119.0(6) . .
C29 C28 H28 120.5 . .
C27 C28 H28 120.5 . .
N5 C29 C28 122.5(5) . .
N5 C29 H29 118.7 . .
C28 C29 H29 118.7 . .
N6 C30 C31 121.0(5) . .
N6 C30 C35 114.8(4) . .
C31 C30 C35 124.2(5) . .
C32 C31 C30 120.2(5) . .
C32 C31 H31 119.9 . .
C30 C31 H31 119.9 . .
C31 C32 C33 118.6(5) . .
C31 C32 H32 120.7 . .
C33 C32 H32 120.7 . .
C34 C33 C32 119.3(5) . .
C34 C33 H33 120.4 . .
C32 C33 H33 120.4 . .
N6 C34 C33 122.8(5) . .
N6 C34 H34 118.6 . .
C33 C34 H34 118.6 . .
N7 C35 C36 121.4(5) . .
N7 C35 C30 114.4(5) . .
C36 C35 C30 124.2(5) . .
C37 C36 C35 119.6(6) . .
C37 C36 H36 120.2 . .
C35 C36 H36 120.2 . .
C36 C37 C38 118.9(6) . .
C36 C37 H37 120.5 . .
C38 C37 H37 120.5 . .
C37 C38 C39 119.5(6) . .
C37 C38 H38 120.3 . .
C39 C38 H38 120.3 . .
N7 C39 C38 122.5(5) . .
N7 C39 H39 118.8 . .
C38 C39 H39 118.8 . .
O1 C40 C41 120.7(7) . .
O1 C40 C42 123.7(8) . .
C41 C40 C42 115.6(7) . .
C40 C41 H41A 109.5 . .
C40 C41 H41B 109.5 . .
H41A C41 H41B 109.5 . .
C40 C41 H41C 109.5 . .
H41A C41 H41C 109.5 . .
H41B C41 H41C 109.5 . .
C40 C42 H42A 109.5 . .
C40 C42 H42B 109.5 . .
H42A C42 H42B 109.5 . .
C40 C42 H42C 109.5 . .
H42A C42 H42C 109.5 . .
H42B C42 H42C 109.5 . .
O2 C43 C45 129.3(18) . .
O2 C43 C44 117.2(13) . .
C45 C43 C44 113.4(16) . .
C43 C44 H44A 109.5 . .
C43 C44 H44B 109.5 . .
H44A C44 H44B 109.5 . .
C43 C44 H44C 109.5 . .
H44A C44 H44C 109.5 . .
H44B C44 H44C 109.5 . .
C43 C45 H45A 109.5 . .
C43 C45 H45B 109.5 . .
H45A C45 H45B 109.5 . .
C43 C45 H45C 109.5 . .
H45A C45 H45C 109.5 . .
H45B C45 H45C 109.5 . .
F1 B1 F4 110.9(5) . .
F1 B1 F2 109.9(6) . .
F4 B1 F2 109.1(5) . .
F1 B1 F3 108.2(5) . .
F4 B1 F3 109.8(5) . .
F2 B1 F3 108.9(5) . .
F7 B2 F7 180.0(3) . 2_575
F7 B2 F8 109.72(7) . .
F7 B2 F8 70.28(7) 2_575 .
F7 B2 F8 70.28(7) . 2_575
F7 B2 F8 109.72(7) 2_575 2_575
F8 B2 F8 179.998(2) . 2_575
F7 B2 F6 109.68(7) . .
F7 B2 F6 70.32(7) 2_575 .
F8 B2 F6 109.30(6) . .
F8 B2 F6 70.70(6) 2_575 .
F7 B2 F6 70.32(7) . 2_575
F7 B2 F6 109.68(7) 2_575 2_575
F8 B2 F6 70.69(6) . 2_575
F8 B2 F6 109.30(6) 2_575 2_575
F6 B2 F6 179.998(1) . 2_575
F7 B2 F5 109.64(7) . .
F7 B2 F5 70.36(7) 2_575 .
F8 B2 F5 109.29(6) . .
F8 B2 F5 70.71(6) 2_575 .
F6 B2 F5 109.19(7) . .
F6 B2 F5 70.81(7) 2_575 .
F7 B2 F5 70.36(7) . 2_575
F7 B2 F5 109.64(7) 2_575 2_575
F8 B2 F5 70.71(6) . 2_575
F8 B2 F5 109.29(6) 2_575 2_575
F6 B2 F5 70.81(7) . 2_575
F6 B2 F5 109.19(7) 2_575 2_575
F5 B2 F5 179.999(1) . 2_575
B2 F5 F7 54.67(5) . 2_575
B2 F5 F8 54.61(4) . 2_575
F7 F5 F8 90.03(8) 2_575 2_575
B2 F5 F6 54.59(4) . 2_575
F7 F5 F6 89.96(8) 2_575 2_575
F8 F5 F6 89.53(8) 2_575 2_575
B2 F6 F7 54.70(4) . 2_575
B2 F6 F8 54.63(5) . 2_575
F7 F6 F8 90.09(8) 2_575 2_575
B2 F6 F5 54.61(4) . 2_575
F7 F6 F5 89.97(8) 2_575 2_575
F8 F6 F5 89.55(8) 2_575 2_575
B2 F7 F8 54.98(5) . 2_575
B2 F7 F6 54.99(5) . 2_575
F8 F7 F6 90.40(8) 2_575 2_575
B2 F7 F5 54.98(4) . 2_575
F8 F7 F5 90.36(8) 2_575 2_575
F6 F7 F5 90.28(8) 2_575 2_575
B2 F8 F7 54.74(4) . 2_575
B2 F8 F6 54.68(4) . 2_575
F7 F8 F6 90.14(8) 2_575 2_575
B2 F8 F5 54.68(4) . 2_575
F7 F8 F5 90.10(8) 2_575 2_575
F6 F8 F5 89.60(8) 2_575 2_575
F12 B3 F12 179.998(4) 2_666 .
F12 B3 F9 70.31(7) 2_666 .
F12 B3 F9 109.69(7) . .
F12 B3 F9 109.69(7) 2_666 2_666
F12 B3 F9 70.31(7) . 2_666
F9 B3 F9 179.999(3) . 2_666
F12 B3 F11 109.57(7) 2_666 2_666
F12 B3 F11 70.43(7) . 2_666
F9 B3 F11 70.52(7) . 2_666
F9 B3 F11 109.48(7) 2_666 2_666
F12 B3 F11 70.43(7) 2_666 .
F12 B3 F11 109.57(7) . .
F9 B3 F11 109.48(7) . .
F9 B3 F11 70.52(7) 2_666 .
F11 B3 F11 180.0(6) 2_666 .
F12 B3 F10 70.52(7) 2_666 .
F12 B3 F10 109.48(7) . .
F9 B3 F10 109.37(7) . .
F9 B3 F10 70.63(7) 2_666 .
F11 B3 F10 70.76(7) 2_666 .
F11 B3 F10 109.24(7) . .
F12 B3 F10 109.48(7) 2_666 2_666
F12 B3 F10 70.52(7) . 2_666
F9 B3 F10 70.63(7) . 2_666
F9 B3 F10 109.37(7) 2_666 2_666
F11 B3 F10 109.24(7) 2_666 2_666
F11 B3 F10 70.76(7) . 2_666
F10 B3 F10 179.997(3) . 2_666
B3 F9 F12 54.81(5) . 2_666
B3 F9 F11 54.78(5) . 2_666
F12 F9 F11 90.23(8) 2_666 2_666
B3 F9 F10 54.76(5) . 2_666
F12 F9 F10 90.12(8) 2_666 2_666
F11 F9 F10 89.85(8) 2_666 2_666
B3 F10 F12 54.63(5) . 2_666
B3 F10 F9 54.61(5) . 2_666
F12 F10 F9 89.96(8) 2_666 2_666
B3 F10 F11 54.58(5) . 2_666
F12 F10 F11 89.81(8) 2_666 2_666
F9 F10 F11 89.69(8) 2_666 2_666
B3 F11 F12 54.71(5) . 2_666
B3 F11 F9 54.70(5) . 2_666
F12 F11 F9 90.15(8) 2_666 2_666
B3 F11 F10 54.65(5) . 2_666
F12 F11 F10 89.88(8) 2_666 2_666
F9 F11 F10 89.77(8) 2_666 2_666
B3 F12 F9 54.88(5) . 2_666
B3 F12 F11 54.86(5) . 2_666
F9 F12 F11 90.30(8) 2_666 2_666
B3 F12 F10 54.85(5) . 2_666
F9 F12 F10 90.19(8) 2_666 2_666
F11 F12 F10 90.04(8) 2_666 2_666
C1 N1 C19 118.5(5) . .
C5 N2 C6 117.7(4) . .
C5 N2 Ru1 128.0(3) . .
C6 N2 Ru1 114.3(3) . .
C8 N3 C7 117.8(4) . .
C8 N3 Ru1 127.5(3) . .
C7 N3 Ru1 114.7(3) . .
C24 N4 C20 118.3(5) . .
C24 N4 Ru1 125.9(4) . .
C20 N4 Ru1 115.8(4) . .
C29 N5 C25 118.6(5) . .
C29 N5 Ru1 126.0(4) . .
C25 N5 Ru1 115.4(4) . .
C34 N6 C30 118.0(4) . .
C34 N6 Ru1 125.6(4) . .
C30 N6 Ru1 116.3(3) . .
C39 N7 C35 118.1(5) . .
C39 N7 Ru1 126.0(4) . .
C35 N7 Ru1 115.8(3) . .
N4 Ru1 N6 87.28(16) . .
N4 Ru1 N5 78.95(18) . .
N6 Ru1 N5 97.46(16) . .
N4 Ru1 N2 174.95(16) . .
N6 Ru1 N2 96.65(16) . .
N5 Ru1 N2 97.35(16) . .
N4 Ru1 N7 97.42(17) . .
N6 Ru1 N7 78.49(17) . .
N5 Ru1 N7 174.75(16) . .
N2 Ru1 N7 86.49(16) . .
N4 Ru1 N3 97.19(16) . .
N6 Ru1 N3 174.17(15) . .
N5 Ru1 N3 87.10(16) . .
N2 Ru1 N3 79.10(16) . .
N7 Ru1 N3 97.16(16) . .

loop_
_geom_bond_atom_site_label_1
_geom_bond_atom_site_label_2
_geom_bond_distance
_geom_bond_site_symmetry_2
C1 N1 1.333(7) .
C1 C12 1.434(7) .
C1 C2 1.461(7) .
C2 C6 1.386(7) .
C2 C3 1.401(7) .
C3 C4 1.377(8) .
C3 H3 0.9500 .
C4 C5 1.394(7) .
C4 H4 0.9500 .
C5 N2 1.334(6) .
C5 H5 0.9500 .
C6 N2 1.370(6) .
C6 C7 1.441(7) .
C7 N3 1.364(7) .
C7 C11 1.400(7) .
C8 N3 1.342(6) .
C8 C9 1.383(8) .
C8 H8 0.9500 .
C9 C10 1.371(8) .
C9 H9 0.9500 .
C10 C11 1.407(7) .
C10 H10 0.9500 .
C11 C12 1.465(7) .
C12 C13 1.381(7) .
C13 C14 1.399(7) .
C13 H13 0.9500 .
C14 C19 1.424(8) .
C14 C15 1.425(7) .
C15 C16 1.362(9) .
C15 H15 0.9500 .
C16 C17 1.407(9) .
C16 H16 0.9500 .
C17 C18 1.374(8) .
C17 H17 0.9500 .
C18 C19 1.409(8) .
C18 H18 0.9500 .
C19 N1 1.359(7) .
C20 N4 1.360(7) .
C20 C21 1.396(8) .
C20 C25 1.470(8) .
C21 C22 1.382(11) .
C21 H21 0.9500 .
C22 C23 1.383(11) .
C22 H22 0.9500 .
C23 C24 1.380(9) .
C23 H23 0.9500 .
C24 N4 1.344(7) .
C24 H24 0.9500 .
C25 N5 1.365(7) .
C25 C26 1.400(8) .
C26 C27 1.370(9) .
C26 H26 0.9500 .
C27 C28 1.388(9) .
C27 H27 0.9500 .
C28 C29 1.386(8) .
C28 H28 0.9500 .
C29 N5 1.343(7) .
C29 H29 0.9500 .
C30 N6 1.362(7) .
C30 C31 1.397(8) .
C30 C35 1.471(8) .
C31 C32 1.362(9) .
C31 H31 0.9500 .
C32 C33 1.386(9) .
C32 H32 0.9500 .
C33 C34 1.379(8) .
C33 H33 0.9500 .
C34 N6 1.343(7) .
C34 H34 0.9500 .
C35 N7 1.370(7) .
C35 C36 1.386(8) .
C36 C37 1.378(9) .
C36 H36 0.9500 .
C37 C38 1.379(9) .
C37 H37 0.9500 .
C38 C39 1.380(8) .
C38 H38 0.9500 .
C39 N7 1.345(7) .
C39 H39 0.9500 .
C40 O1 1.219(8) .
C40 C41 1.468(11) .
C40 C42 1.496(11) .
C41 H41A 0.9800 .
C41 H41B 0.9800 .
C41 H41C 0.9800 .
C42 H42A 0.9800 .
C42 H42B 0.9800 .
C42 H42C 0.9800 .
C43 O2 1.177(11) .
C43 C45 1.33(3) .
C43 C44 1.50(2) .
C44 H44A 0.9800 .
C44 H44B 0.9800 .
C44 H44C 0.9800 .
C45 H45A 0.9800 .
C45 H45B 0.9800 .
C45 H45C 0.9800 .
B1 F1 1.381(9) .
B1 F4 1.385(8) .
B1 F2 1.395(7) .
B1 F3 1.400(7) .
B2 F7 1.398(4) .
B2 F7 1.398(4) 2_575
B2 F8 1.402(4) .
B2 F8 1.402(4) 2_575
B2 F6 1.403(4) .
B2 F6 1.403(4) 2_575
B2 F5 1.403(4) .
B2 F5 1.403(4) 2_575
F5 F7 1.614(4) 2_575
F5 F8 1.623(4) 2_575
F5 F6 1.626(4) 2_575
F6 F7 1.613(4) 2_575
F6 F8 1.623(4) 2_575
F6 F5 1.626(4) 2_575
F7 F8 1.612(4) 2_575
F7 F6 1.613(4) 2_575
F7 F5 1.614(4) 2_575
F8 F7 1.612(4) 2_575
F8 F6 1.623(4) 2_575
F8 F5 1.623(4) 2_575
B3 F12 1.391(6) 2_666
B3 F12 1.391(6) .
B3 F9 1.392(6) .
B3 F9 1.392(6) 2_666
B3 F11 1.393(6) 2_666
B3 F11 1.393(6) .
B3 F10 1.394(6) .
B3 F10 1.394(6) 2_666
F9 F12 1.602(7) 2_666
F9 F11 1.608(7) 2_666
F9 F10 1.611(7) 2_666
F10 F12 1.608(7) 2_666
F10 F9 1.611(7) 2_666
F10 F11 1.614(7) 2_666
F11 F12 1.605(7) 2_666
F11 F9 1.608(7) 2_666
F11 F10 1.614(7) 2_666
F12 F9 1.602(7) 2_666
F12 F11 1.605(7) 2_666
F12 F10 1.608(7) 2_666
N2 Ru1 2.065(4) .
N3 Ru1 2.066(4) .
N4 Ru1 2.055(4) .
N5 Ru1 2.061(4) .
N6 Ru1 2.056(4) .
N7 Ru1 2.065(4) .

loop_
_geom_torsion_atom_site_label_1
_geom_torsion_atom_site_label_2
_geom_torsion_atom_site_label_3
_geom_torsion_atom_site_label_4
_geom_torsion
_geom_torsion_site_symmetry_1
_geom_torsion_site_symmetry_4
N1 C1 C2 C6 173.4(5) . .
C12 C1 C2 C6 -6.8(7) . .
N1 C1 C2 C3 -8.7(8) . .
C12 C1 C2 C3 171.1(5) . .
C6 C2 C3 C4 0.2(8) . .
C1 C2 C3 C4 -177.7(5) . .
C2 C3 C4 C5 -1.9(8) . .
C3 C4 C5 N2 1.2(8) . .
C3 C2 C6 N2 2.2(8) . .
C1 C2 C6 N2 -179.8(5) . .
C3 C2 C6 C7 -175.1(5) . .
C1 C2 C6 C7 2.9(7) . .
N2 C6 C7 N3 4.7(7) . .
C2 C6 C7 N3 -177.8(5) . .
N2 C6 C7 C11 -174.3(4) . .
C2 C6 C7 C11 3.3(8) . .
N3 C8 C9 C10 -2.3(9) . .
C8 C9 C10 C11 1.7(8) . .
N3 C7 C11 C10 -1.7(8) . .
C6 C7 C11 C10 177.2(5) . .
N3 C7 C11 C12 175.8(5) . .
C6 C7 C11 C12 -5.4(7) . .
C9 C10 C11 C7 0.2(8) . .
C9 C10 C11 C12 -177.1(5) . .
N1 C1 C12 C13 2.5(8) . .
C2 C1 C12 C13 -177.3(5) . .
N1 C1 C12 C11 -175.6(5) . .
C2 C1 C12 C11 4.7(7) . .
C7 C11 C12 C13 -176.6(5) . .
C10 C11 C12 C13 0.7(8) . .
C7 C11 C12 C1 1.4(7) . .
C10 C11 C12 C1 178.7(5) . .
C1 C12 C13 C14 -2.0(8) . .
C11 C12 C13 C14 176.0(5) . .
C12 C13 C14 C19 -0.4(8) . .
C12 C13 C14 C15 -179.1(5) . .
C13 C14 C15 C16 176.4(6) . .
C19 C14 C15 C16 -2.2(9) . .
C14 C15 C16 C17 -0.4(10) . .
C15 C16 C17 C18 2.6(10) . .
C16 C17 C18 C19 -2.0(10) . .
C17 C18 C19 N1 -179.2(6) . .
C17 C18 C19 C14 -0.7(9) . .
C13 C14 C19 N1 2.6(8) . .
C15 C14 C19 N1 -178.7(5) . .
C13 C14 C19 C18 -176.0(5) . .
C15 C14 C19 C18 2.8(8) . .
N4 C20 C21 C22 0.7(9) . .
C25 C20 C21 C22 -177.0(6) . .
C20 C21 C22 C23 -1.1(11) . .
C21 C22 C23 C24 0.1(10) . .
C22 C23 C24 N4 1.3(9) . .
N4 C20 C25 N5 0.9(7) . .
C21 C20 C25 N5 178.7(5) . .
N4 C20 C25 C26 -177.5(5) . .
C21 C20 C25 C26 0.3(9) . .
N5 C25 C26 C27 -1.8(8) . .
C20 C25 C26 C27 176.4(5) . .
C25 C26 C27 C28 0.2(8) . .
C26 C27 C28 C29 1.2(8) . .
C27 C28 C29 N5 -1.0(8) . .
N6 C30 C31 C32 -2.0(9) . .
C35 C30 C31 C32 174.9(5) . .
C30 C31 C32 C33 0.6(9) . .
C31 C32 C33 C34 1.3(9) . .
C32 C33 C34 N6 -1.9(9) . .
N6 C30 C35 N7 2.4(7) . .
C31 C30 C35 N7 -174.7(5) . .
N6 C30 C35 C36 -179.5(5) . .
C31 C30 C35 C36 3.4(9) . .
N7 C35 C36 C37 1.5(9) . .
C30 C35 C36 C37 -176.4(6) . .
C35 C36 C37 C38 -0.5(9) . .
C36 C37 C38 C39 -1.1(9) . .
C37 C38 C39 N7 1.7(9) . .
F7 B2 F5 F7 179.999(1) . 2_575
F8 B2 F5 F7 -59.71(9) . 2_575
F8 B2 F5 F7 120.30(9) 2_575 2_575
F6 B2 F5 F7 59.81(9) . 2_575
F6 B2 F5 F7 -120.19(9) 2_575 2_575
F5 B2 F5 F7 32(59) 2_575 2_575
F7 B2 F5 F8 59.70(9) . 2_575
F7 B2 F5 F8 -120.30(9) 2_575 2_575
F8 B2 F5 F8 179.998(2) . 2_575
F6 B2 F5 F8 -60.49(9) . 2_575
F6 B2 F5 F8 119.52(9) 2_575 2_575
F5 B2 F5 F8 -88(59) 2_575 2_575
F7 B2 F5 F6 -59.81(9) . 2_575
F7 B2 F5 F6 120.19(9) 2_575 2_575
F8 B2 F5 F6 60.48(9) . 2_575
F8 B2 F5 F6 -119.52(9) 2_575 2_575
F6 B2 F5 F6 179.999(1) . 2_575
F5 B2 F5 F6 152(59) 2_575 2_575
F7 B2 F6 F7 179.998(2) . 2_575
F8 B2 F6 F7 59.67(9) . 2_575
F8 B2 F6 F7 -120.33(9) 2_575 2_575
F6 B2 F6 F7 -24(22) 2_575 2_575
F5 B2 F6 F7 -59.84(9) . 2_575
F5 B2 F6 F7 120.16(9) 2_575 2_575
F7 B2 F6 F8 -59.67(9) . 2_575
F7 B2 F6 F8 120.33(9) 2_575 2_575
F8 B2 F6 F8 180.001(2) . 2_575
F6 B2 F6 F8 96(22) 2_575 2_575
F5 B2 F6 F8 60.50(9) . 2_575
F5 B2 F6 F8 -119.50(9) 2_575 2_575
F7 B2 F6 F5 59.83(9) . 2_575
F7 B2 F6 F5 -120.16(9) 2_575 2_575
F8 B2 F6 F5 -60.50(9) . 2_575
F8 B2 F6 F5 119.50(9) 2_575 2_575
F6 B2 F6 F5 -144(22) 2_575 2_575
F5 B2 F6 F5 180.001(1) . 2_575
F7 B2 F7 F8 109(15) 2_575 2_575
F8 B2 F7 F8 180.0 . 2_575
F6 B2 F7 F8 59.92(9) . 2_575
F6 B2 F7 F8 -120.08(9) 2_575 2_575
F5 B2 F7 F8 -59.97(9) . 2_575
F5 B2 F7 F8 120.03(9) 2_575 2_575
F7 B2 F7 F6 -131(15) 2_575 2_575
F8 B2 F7 F6 -59.92(9) . 2_575
F8 B2 F7 F6 120.08(9) 2_575 2_575
F6 B2 F7 F6 179.999(2) . 2_575
F5 B2 F7 F6 60.11(9) . 2_575
F5 B2 F7 F6 -119.89(9) 2_575 2_575
F7 B2 F7 F5 -11(15) 2_575 2_575
F8 B2 F7 F5 59.97(9) . 2_575
F8 B2 F7 F5 -120.03(9) 2_575 2_575
F6 B2 F7 F5 -60.11(9) . 2_575
F6 B2 F7 F5 119.89(9) 2_575 2_575
F5 B2 F7 F5 180.001(2) . 2_575
F7 B2 F8 F7 180.0 . 2_575
F8 B2 F8 F7 158(6) 2_575 2_575
F6 B2 F8 F7 -59.69(9) . 2_575
F6 B2 F8 F7 120.31(9) 2_575 2_575
F5 B2 F8 F7 59.75(9) . 2_575
F5 B2 F8 F7 -120.24(9) 2_575 2_575
F7 B2 F8 F6 59.70(9) . 2_575
F7 B2 F8 F6 -120.31(9) 2_575 2_575
F8 B2 F8 F6 38(6) 2_575 2_575
F6 B2 F8 F6 180.002(2) . 2_575
F5 B2 F8 F6 -60.55(9) . 2_575
F5 B2 F8 F6 119.45(9) 2_575 2_575
F7 B2 F8 F5 -59.75(9) . 2_575
F7 B2 F8 F5 120.24(9) 2_575 2_575
F8 B2 F8 F5 -81(6) 2_575 2_575
F6 B2 F8 F5 60.55(9) . 2_575
F6 B2 F8 F5 -119.45(9) 2_575 2_575
F5 B2 F8 F5 179.999(2) . 2_575
F12 B3 F9 F12 179.998(7) . 2_666
F9 B3 F9 F12 -128(24) 2_666 2_666
F11 B3 F9 F12 120.26(9) 2_666 2_666
F11 B3 F9 F12 -59.74(9) . 2_666
F10 B3 F9 F12 59.91(9) . 2_666
F10 B3 F9 F12 -120.09(9) 2_666 2_666
F12 B3 F9 F11 -120.26(9) 2_666 2_666
F12 B3 F9 F11 59.74(9) . 2_666
F9 B3 F9 F11 112(24) 2_666 2_666
F11 B3 F9 F11 179.999(2) . 2_666
F10 B3 F9 F11 -60.34(9) . 2_666
F10 B3 F9 F11 119.66(9) 2_666 2_666
F12 B3 F9 F10 120.09(9) 2_666 2_666
F12 B3 F9 F10 -59.91(9) . 2_666
F9 B3 F9 F10 -8(24) 2_666 2_666
F11 B3 F9 F10 -119.66(9) 2_666 2_666
F11 B3 F9 F10 60.34(9) . 2_666
F10 B3 F9 F10 179.999(4) . 2_666
F12 B3 F10 F12 180.000(5) . 2_666
F9 B3 F10 F12 -59.79(9) . 2_666
F9 B3 F10 F12 120.21(9) 2_666 2_666
F11 B3 F10 F12 -119.98(9) 2_666 2_666
F11 B3 F10 F12 60.02(9) . 2_666
F10 B3 F10 F12 -35(14) 2_666 2_666
F12 B3 F10 F9 -120.21(9) 2_666 2_666
F12 B3 F10 F9 59.79(9) . 2_666
F9 B3 F10 F9 180.000(3) . 2_666
F11 B3 F10 F9 119.80(9) 2_666 2_666
F11 B3 F10 F9 -60.20(9) . 2_666
F10 B3 F10 F9 -156(14) 2_666 2_666
F12 B3 F10 F11 119.98(9) 2_666 2_666
F12 B3 F10 F11 -60.02(9) . 2_666
F9 B3 F10 F11 60.20(9) . 2_666
F9 B3 F10 F11 -119.80(9) 2_666 2_666
F11 B3 F10 F11 180.000(2) . 2_666
F10 B3 F10 F11 85(14) 2_666 2_666
F12 B3 F11 F12 180.002(1) . 2_666
F9 B3 F11 F12 59.67(9) . 2_666
F9 B3 F11 F12 -120.33(9) 2_666 2_666
F11 B3 F11 F12 171(43) 2_666 2_666
F10 B3 F11 F12 -60.07(9) . 2_666
F10 B3 F11 F12 119.93(9) 2_666 2_666
F12 B3 F11 F9 120.33(9) 2_666 2_666
F12 B3 F11 F9 -59.67(9) . 2_666
F9 B3 F11 F9 180.001(2) . 2_666
F11 B3 F11 F9 -69(43) 2_666 2_666
F10 B3 F11 F9 60.26(9) . 2_666
F10 B3 F11 F9 -119.74(9) 2_666 2_666
F12 B3 F11 F10 -119.93(9) 2_666 2_666
F12 B3 F11 F10 60.07(9) . 2_666
F9 B3 F11 F10 -60.26(9) . 2_666
F9 B3 F11 F10 119.74(9) 2_666 2_666
F11 B3 F11 F10 51(43) 2_666 2_666
F10 B3 F11 F10 180.003(2) . 2_666
F12 B3 F12 F9 -60(25) 2_666 2_666
F9 B3 F12 F9 179.999(8) . 2_666
F11 B3 F12 F9 -120.20(9) 2_666 2_666
F11 B3 F12 F9 59.80(9) . 2_666
F10 B3 F12 F9 -59.98(9) . 2_666
F10 B3 F12 F9 120.02(9) 2_666 2_666
F12 B3 F12 F11 60(25) 2_666 2_666
F9 B3 F12 F11 -59.80(9) . 2_666
F9 B3 F12 F11 120.20(9) 2_666 2_666
F11 B3 F12 F11 180.0 . 2_666
F10 B3 F12 F11 60.22(9) . 2_666
F10 B3 F12 F11 -119.78(9) 2_666 2_666
F12 B3 F12 F10 180(100) 2_666 2_666
F9 B3 F12 F10 59.98(9) . 2_666
F9 B3 F12 F10 -120.02(9) 2_666 2_666
F11 B3 F12 F10 119.78(9) 2_666 2_666
F11 B3 F12 F10 -60.22(9) . 2_666
F10 B3 F12 F10 179.998(7) . 2_666
C12 C1 N1 C19 -0.4(8) . .
C2 C1 N1 C19 179.3(5) . .
C18 C19 N1 C1 176.4(5) . .
C14 C19 N1 C1 -2.1(8) . .
C4 C5 N2 C6 1.1(8) . .
C4 C5 N2 Ru1 -176.7(4) . .
C2 C6 N2 C5 -2.9(7) . .
C7 C6 N2 C5 174.6(4) . .
C2 C6 N2 Ru1 175.2(4) . .
C7 C6 N2 Ru1 -7.3(5) . .
C9 C8 N3 C7 0.8(8) . .
C9 C8 N3 Ru1 -176.8(4) . .
C11 C7 N3 C8 1.2(7) . .
C6 C7 N3 C8 -177.7(4) . .
C11 C7 N3 Ru1 179.2(4) . .
C6 C7 N3 Ru1 0.3(6) . .
C23 C24 N4 C20 -1.7(8) . .
C23 C24 N4 Ru1 -179.7(4) . .
C21 C20 N4 C24 0.6(8) . .
C25 C20 N4 C24 178.5(4) . .
C21 C20 N4 Ru1 178.8(4) . .
C25 C20 N4 Ru1 -3.3(6) . .
C28 C29 N5 C25 -0.6(7) . .
C28 C29 N5 Ru1 -178.8(4) . .
C26 C25 N5 C29 2.0(7) . .
C20 C25 N5 C29 -176.4(4) . .
C26 C25 N5 Ru1 -179.6(4) . .
C20 C25 N5 Ru1 2.0(5) . .
C33 C34 N6 C30 0.4(8) . .
C33 C34 N6 Ru1 -176.7(4) . .
C31 C30 N6 C34 1.5(7) . .
C35 C30 N6 C34 -175.7(4) . .
C31 C30 N6 Ru1 178.9(4) . .
C35 C30 N6 Ru1 1.8(6) . .
C38 C39 N7 C35 -0.6(8) . .
C38 C39 N7 Ru1 -177.8(4) . .
C36 C35 N7 C39 -1.0(8) . .
C30 C35 N7 C39 177.1(5) . .
C36 C35 N7 Ru1 176.5(4) . .
C30 C35 N7 Ru1 -5.5(6) . .
C24 N4 Ru1 N6 83.3(4) . .
C20 N4 Ru1 N6 -94.8(4) . .
C24 N4 Ru1 N5 -178.6(4) . .
C20 N4 Ru1 N5 3.4(3) . .
C24 N4 Ru1 N2 -135.4(17) . .
C20 N4 Ru1 N2 46.5(19) . .
C24 N4 Ru1 N7 5.3(4) . .
C20 N4 Ru1 N7 -172.8(4) . .
C24 N4 Ru1 N3 -93.0(4) . .
C20 N4 Ru1 N3 89.0(4) . .
C34 N6 Ru1 N4 75.5(4) . .
C30 N6 Ru1 N4 -101.7(4) . .
C34 N6 Ru1 N5 -3.0(4) . .
C30 N6 Ru1 N5 179.8(4) . .
C34 N6 Ru1 N2 -101.3(4) . .
C30 N6 Ru1 N2 81.5(4) . .
C34 N6 Ru1 N7 173.6(4) . .
C30 N6 Ru1 N7 -3.6(3) . .
C34 N6 Ru1 N3 -144.2(14) . .
C30 N6 Ru1 N3 38.6(17) . .
C29 N5 Ru1 N4 175.4(4) . .
C25 N5 Ru1 N4 -2.9(3) . .
C29 N5 Ru1 N6 -98.9(4) . .
C25 N5 Ru1 N6 82.9(4) . .
C29 N5 Ru1 N2 -1.2(4) . .
C25 N5 Ru1 N2 -179.4(3) . .
C29 N5 Ru1 N7 -138.0(16) . .
C25 N5 Ru1 N7 43.7(18) . .
C29 N5 Ru1 N3 77.5(4) . .
C25 N5 Ru1 N3 -100.8(3) . .
C5 N2 Ru1 N4 -133.5(17) . .
C6 N2 Ru1 N4 48.6(19) . .
C5 N2 Ru1 N6 7.6(4) . .
C6 N2 Ru1 N6 -170.3(3) . .
C5 N2 Ru1 N5 -90.9(4) . .
C6 N2 Ru1 N5 91.3(3) . .
C5 N2 Ru1 N7 85.6(4) . .
C6 N2 Ru1 N7 -92.3(3) . .
C5 N2 Ru1 N3 -176.5(5) . .
C6 N2 Ru1 N3 5.7(3) . .
C39 N7 Ru1 N4 -92.2(4) . .
C35 N7 Ru1 N4 90.6(4) . .
C39 N7 Ru1 N6 -177.9(5) . .
C35 N7 Ru1 N6 4.9(4) . .
C39 N7 Ru1 N5 -138.2(16) . .
C35 N7 Ru1 N5 44.7(19) . .
C39 N7 Ru1 N2 84.6(4) . .
C35 N7 Ru1 N2 -92.6(4) . .
C39 N7 Ru1 N3 6.1(4) . .
C35 N7 Ru1 N3 -171.1(4) . .
C8 N3 Ru1 N4 -1.9(5) . .
C7 N3 Ru1 N4 -179.7(3) . .
C8 N3 Ru1 N6 -141.9(14) . .
C7 N3 Ru1 N6 40.4(17) . .
C8 N3 Ru1 N5 76.5(4) . .
C7 N3 Ru1 N5 -101.2(4) . .
C8 N3 Ru1 N2 174.6(5) . .
C7 N3 Ru1 N2 -3.1(3) . .
C8 N3 Ru1 N7 -100.4(4) . .
C7 N3 Ru1 N7 81.9(4) . .
